data_4119442
loop_
_publ_author_name
'Polly L. Arnold'
'Emmalina Hollis'
'Gary S. Nichol'
'Jason B. Love'
'Jean-Christophe Griveau'
'Roberto Caciuffo'
'Nicola Magnani'
'Laurent Maron'
'Ludovic Castro'
'Ahmed Yahia'
'Samuel O. Odoh'
'Georg Schreckenbach'

_publ_section_title
;
 Oxo-Functionalization and Reduction of the Uranyl Ion through
 Lanthanide-Element Bond Homolysis: Synthetic, Structural, and Bonding
 Analysis of a Series of Singly Reduced Uranyl-Rare Earth 5f1-4fn
 Complexes
;
_journal_name_full 'Journal of the American Chemical Society'
_journal_page_first 3841
_journal_page_last 3854
_journal_paper_doi 10.1021/ja308993g
_journal_volume 135
_journal_year 2013
_chemical_formula_moiety 'C82 H80 Cl Li N16 O2 U Y'
_chemical_formula_sum 'C82 H80 Cl Li N16 O2 U Y'
_chemical_formula_weight 1690.95
_chemical_name_systematic
;
 ?
;
_space_group_IT_number 114
_symmetry_cell_setting tetragonal
_symmetry_space_group_name_Hall 'P -4 2n'
_symmetry_space_group_name_H-M 'P -4 21 c'
_atom_sites_solution_hydrogens geom
_atom_sites_solution_primary direct
_atom_sites_solution_secondary difmap
_audit_creation_method SHELXL-97
_cell_angle_alpha 90.00
_cell_angle_beta 90.00
_cell_angle_gamma 90.00
_cell_formula_units_Z 8
_cell_length_a 27.7905(4)
_cell_length_b 27.7905(4)
_cell_length_c 20.0281(5)
_cell_measurement_reflns_used 16589
_cell_measurement_temperature 170(2)
_cell_measurement_theta_max 24.6596
_cell_measurement_theta_min 2.8260
_cell_volume 15467.9(5)
_computing_cell_refinement
;
CrysAlisPro, Oxford Diffraction Ltd.,
Version 1.171.33.55 (release 05-01-2010 CrysAlis171 .NET)
(compiled Jan  5 2010,16:28:46)
;
_computing_data_collection
;
CrysAlisPro, Oxford Diffraction Ltd.,
Version 1.171.33.55 (release 05-01-2010 CrysAlis171 .NET)
(compiled Jan  5 2010,16:28:46)
;
_computing_data_reduction
;
CrysAlisPro, Oxford Diffraction Ltd.,
Version 1.171.33.55 (release 05-01-2010 CrysAlis171 .NET)
(compiled Jan  5 2010,16:28:46)
;
_computing_molecular_graphics 'ORTEP (Farrugia, 1997)'
_computing_structure_refinement 'SHELXL-97 (Sheldrick, 1997)'
_computing_structure_solution 'SHELXS-97 (Sheldrick, 1990)'
_diffrn_ambient_temperature 170(2)
_diffrn_detector_area_resol_mean 16.1042
_diffrn_measured_fraction_theta_full 0.998
_diffrn_measured_fraction_theta_max 0.998
_diffrn_measurement_device_type 'Xcalibur, Eos'
_diffrn_measurement_method '\w scans'
_diffrn_radiation_monochromator graphite
_diffrn_radiation_source 'fine-focus sealed tube'
_diffrn_radiation_type MoK\a
_diffrn_radiation_wavelength 0.71073
_diffrn_reflns_av_R_equivalents 0.1553
_diffrn_reflns_av_sigmaI/netI 0.0796
_diffrn_reflns_limit_h_max 32
_diffrn_reflns_limit_h_min -32
_diffrn_reflns_limit_k_max 32
_diffrn_reflns_limit_k_min -32
_diffrn_reflns_limit_l_max 23
_diffrn_reflns_limit_l_min -23
_diffrn_reflns_number 149090
_diffrn_reflns_theta_full 24.71
_diffrn_reflns_theta_max 24.71
_diffrn_reflns_theta_min 2.83
_exptl_absorpt_coefficient_mu 2.930
_exptl_absorpt_correction_T_max 1.00000
_exptl_absorpt_correction_T_min 0.83154
_exptl_absorpt_correction_type multi-scan
_exptl_absorpt_process_details
;
CrysAlisPro, Agilent Technologies,
Version 1.171.34.49 (release 20-01-2011 CrysAlis171 .NET)
(compiled Jan 20 2011,15:58:25)
empirical absorption correction using spherical harmonics,
 implemented in SCALE3 ABSPACK scaling algorithm.
;
_exptl_crystal_colour red
_exptl_crystal_density_diffrn 1.452
_exptl_crystal_description block
_exptl_crystal_F_000 6808
_exptl_crystal_size_max 0.280
_exptl_crystal_size_mid 0.198
_exptl_crystal_size_min 0.068
_refine_diff_density_max 1.794
_refine_diff_density_min -0.834
_refine_diff_density_rms 0.131
_refine_ls_abs_structure_details 'Flack H D (1983), Acta Cryst. A39, 876-881'
_refine_ls_abs_structure_Flack -0.028(8)
_refine_ls_extinction_method none
_refine_ls_goodness_of_fit_ref 1.060
_refine_ls_hydrogen_treatment constr
_refine_ls_matrix_type full
_refine_ls_number_parameters 897
_refine_ls_number_reflns 13167
_refine_ls_number_restraints 288
_refine_ls_restrained_S_all 1.055
_refine_ls_R_factor_all 0.1011
_refine_ls_R_factor_gt 0.0539
_refine_ls_shift/su_max 0.004
_refine_ls_shift/su_mean 0.000
_refine_ls_structure_factor_coef Fsqd
_refine_ls_weighting_details 'calc w=1/[\s^2^(Fo^2^)+(0.0235P)^2^+104.2713P] where P=(Fo^2^+2Fc^2^)/3'
_refine_ls_weighting_scheme calc
_refine_ls_wR_factor_gt 0.0977
_refine_ls_wR_factor_ref 0.1190
_reflns_number_gt 9482
_reflns_number_total 13167
_reflns_threshold_expression >2\s(I)
_cod_data_source_file ja308993g_si_005.cif
_cod_data_source_block p11120b
_cod_database_code 4119442

loop_
_symmetry_equiv_pos_as_xyz
'x, y, z'
'-x, -y, z'
'x+1/2, -y+1/2, -z+1/2'
'-x+1/2, y+1/2, -z+1/2'
'y+1/2, x+1/2, z+1/2'
'-y+1/2, -x+1/2, z+1/2'
'-y, x, -z'
'y, -x, -z'

loop_
_atom_site_label
_atom_site_type_symbol
_atom_site_fract_x
_atom_site_fract_y
_atom_site_fract_z
_atom_site_U_iso_or_equiv
_atom_site_adp_type
_atom_site_occupancy
_atom_site_symmetry_multiplicity
_atom_site_calc_flag
_atom_site_refinement_flags
C1 C 0.2612(3) 0.0407(4) 0.1180(5) 0.033(3) Uani 1 1 d .
H1 H 0.2484 0.0635 0.1485 0.040 Uiso 1 1 calc R
C2 C 0.2999(4) 0.0542(4) 0.0770(5) 0.037(2) Uani 1 1 d .
C3 C 0.3229(4) 0.0987(4) 0.0685(6) 0.057(4) Uani 1 1 d .
H3 H 0.3166 0.1273 0.0930 0.068 Uiso 1 1 calc R
C4 C 0.3560(4) 0.0935(4) 0.0190(6) 0.052(3) Uani 1 1 d .
H4 H 0.3785 0.1170 0.0046 0.062 Uiso 1 1 calc R
C5 C 0.3506(4) 0.0474(3) -0.0067(5) 0.028(2) Uani 1 1 d .
C6 C 0.3763(4) 0.0238(4) -0.0636(5) 0.041(3) Uani 1 1 d .
C7 C 0.3393(4) 0.0207(4) -0.1199(5) 0.048(3) Uani 1 1 d .
H7A H 0.3133 -0.0012 -0.1067 0.072 Uiso 1 1 calc R
H7B H 0.3548 0.0084 -0.1604 0.072 Uiso 1 1 calc R
H7C H 0.3260 0.0527 -0.1287 0.072 Uiso 1 1 calc R
C8 C 0.4177(4) 0.0555(4) -0.0890(6) 0.053(3) Uani 1 1 d .
H8A H 0.4047 0.0855 -0.1073 0.079 Uiso 1 1 calc R
H8B H 0.4355 0.0383 -0.1240 0.079 Uiso 1 1 calc R
H8C H 0.4395 0.0630 -0.0520 0.079 Uiso 1 1 calc R
C9 C 0.3951(3) -0.0265(3) -0.0513(6) 0.032(2) Uani 1 1 d .
C10 C 0.4399(4) -0.0467(4) -0.0668(5) 0.043(3) Uani 1 1 d .
H10 H 0.4668 -0.0303 -0.0852 0.051 Uiso 1 1 calc R
C11 C 0.4376(4) -0.0949(4) -0.0504(6) 0.044(3) Uani 1 1 d .
H11 H 0.4626 -0.1180 -0.0547 0.053 Uiso 1 1 calc R
C12 C 0.3911(4) -0.1028(4) -0.0262(5) 0.040(3) Uani 1 1 d .
C13 C 0.3688(4) -0.1457(4) -0.0079(5) 0.036(3) Uani 1 1 d .
H13 H 0.3866 -0.1747 -0.0120 0.043 Uiso 1 1 calc R
C14 C 0.3082(4) -0.1949(3) 0.0366(5) 0.036(3) Uani 1 1 d .
C15 C 0.3380(4) -0.2244(4) 0.0744(5) 0.042(3) Uani 1 1 d .
H15 H 0.3692 -0.2131 0.0861 0.051 Uiso 1 1 calc R
C16 C 0.3239(5) -0.2697(4) 0.0957(6) 0.051(3) Uani 1 1 d .
C17 C 0.3590(5) -0.2996(5) 0.1364(7) 0.069(4) Uani 1 1 d .
H17A H 0.3459 -0.3048 0.1812 0.104 Uiso 1 1 calc R
H17B H 0.3899 -0.2826 0.1396 0.104 Uiso 1 1 calc R
H17C H 0.3640 -0.3308 0.1145 0.104 Uiso 1 1 calc R
C18 C 0.2605(5) -0.3337(5) 0.1072(8) 0.080(5) Uani 1 1 d .
H18A H 0.2269 -0.3384 0.0937 0.120 Uiso 1 1 calc R
H18B H 0.2627 -0.3341 0.1560 0.120 Uiso 1 1 calc R
H18C H 0.2803 -0.3597 0.0888 0.120 Uiso 1 1 calc R
C19 C 0.2782(4) -0.2861(4) 0.0812(6) 0.052(3) Uani 1 1 d .
C20 C 0.2481(4) -0.2564(4) 0.0454(7) 0.048(3) Uani 1 1 d .
H20 H 0.2160 -0.2667 0.0379 0.057 Uiso 1 1 calc R
C21 C 0.2623(4) -0.2119(4) 0.0196(5) 0.035(3) Uani 1 1 d .
C22 C 0.2110(4) -0.2109(4) -0.0709(5) 0.037(3) Uani 1 1 d .
H22 H 0.2188 -0.2441 -0.0743 0.044 Uiso 1 1 calc R
C23 C 0.1785(3) -0.1913(3) -0.1173(5) 0.031(2) Uani 1 1 d .
C24 C 0.1563(3) -0.2118(4) -0.1733(5) 0.033(3) Uani 1 1 d .
H24 H 0.1573 -0.2446 -0.1866 0.039 Uiso 1 1 calc R
C25 C 0.1325(4) -0.1748(4) -0.2053(5) 0.039(3) Uani 1 1 d .
H25 H 0.1136 -0.1773 -0.2447 0.047 Uiso 1 1 calc R
C26 C 0.1416(3) -0.1335(4) -0.1690(5) 0.031(2) Uani 1 1 d .
C27 C 0.1297(4) -0.0821(4) -0.1891(5) 0.036(3) Uani 1 1 d .
C28 C 0.1772(4) -0.0576(4) -0.2108(6) 0.047(3) Uani 1 1 d .
H28A H 0.1997 -0.0571 -0.1731 0.071 Uiso 1 1 calc R
H28B H 0.1705 -0.0245 -0.2251 0.071 Uiso 1 1 calc R
H28C H 0.1915 -0.0756 -0.2479 0.071 Uiso 1 1 calc R
C29 C 0.0945(4) -0.0807(4) -0.2474(5) 0.051(3) Uani 1 1 d .
H29A H 0.1089 -0.0965 -0.2862 0.077 Uiso 1 1 calc R
H29B H 0.0870 -0.0472 -0.2584 0.077 Uiso 1 1 calc R
H29C H 0.0648 -0.0975 -0.2349 0.077 Uiso 1 1 calc R
C30 C 0.1087(3) -0.0543(3) -0.1313(5) 0.031(2) Uani 1 1 d .
C31 C 0.0708(4) -0.0214(4) -0.1310(5) 0.038(3) Uani 1 1 d .
H31 H 0.0501 -0.0142 -0.1674 0.046 Uiso 1 1 calc R
C32 C 0.0689(4) -0.0012(3) -0.0682(5) 0.035(3) Uani 1 1 d .
H32 H 0.0467 0.0224 -0.0532 0.043 Uiso 1 1 calc R
C33 C 0.1052(4) -0.0218(4) -0.0311(5) 0.038(3) Uani 1 1 d .
C34 C 0.1172(4) -0.0149(4) 0.0360(5) 0.037(3) Uani 1 1 d .
H34 H 0.0995 0.0080 0.0614 0.044 Uiso 1 1 calc R
C35 C 0.1595(4) -0.0290(3) 0.1344(5) 0.032(3) Uani 1 1 d .
C36 C 0.1217(4) -0.0350(4) 0.1785(6) 0.040(3) Uani 1 1 d .
H36 H 0.0917 -0.0456 0.1613 0.048 Uiso 1 1 calc R
C37 C 0.1254(4) -0.0267(4) 0.2456(5) 0.040(3) Uani 1 1 d .
C38 C 0.0824(4) -0.0347(5) 0.2918(6) 0.061(4) Uani 1 1 d .
H38A H 0.0691 -0.0035 0.3054 0.091 Uiso 1 1 calc R
H38B H 0.0928 -0.0525 0.3314 0.091 Uiso 1 1 calc R
H38C H 0.0576 -0.0532 0.2682 0.091 Uiso 1 1 calc R
C39 C 0.1744(5) 0.0030(6) 0.3441(6) 0.074(4) Uani 1 1 d .
H39A H 0.2079 0.0117 0.3535 0.111 Uiso 1 1 calc R
H39B H 0.1653 -0.0250 0.3712 0.111 Uiso 1 1 calc R
H39C H 0.1533 0.0301 0.3552 0.111 Uiso 1 1 calc R
C40 C 0.1691(5) -0.0091(4) 0.2715(6) 0.048(3) Uani 1 1 d .
C41 C 0.2060(4) -0.0023(4) 0.2270(5) 0.036(3) Uani 1 1 d .
H41 H 0.2357 0.0094 0.2441 0.043 Uiso 1 1 calc R
C42 C 0.2033(4) -0.0112(3) 0.1599(5) 0.034(2) Uani 1 1 d .
C43 C 0.1099(5) -0.1491(4) 0.1068(7) 0.058(4) Uani 1 1 d .
H43 H 0.1300 -0.1282 0.1320 0.070 Uiso 1 1 calc R
C44 C 0.0721(4) -0.1720(4) 0.1415(6) 0.051(3) Uani 1 1 d .
H44 H 0.0662 -0.1670 0.1878 0.061 Uiso 1 1 calc R
C45 C 0.0445(4) -0.2021(4) 0.1030(6) 0.050(3) Uani 1 1 d .
H45 H 0.0187 -0.2194 0.1228 0.059 Uiso 1 1 calc R
C46 C 0.0535(4) -0.2072(4) 0.0380(6) 0.056(3) Uani 1 1 d .
H46 H 0.0344 -0.2283 0.0118 0.068 Uiso 1 1 calc R
C47 C 0.0902(4) -0.1822(4) 0.0090(6) 0.046(3) Uani 1 1 d .
H47 H 0.0949 -0.1851 -0.0378 0.055 Uiso 1 1 calc R
C48 C 0.3868(4) -0.1457(4) 0.3074(6) 0.049(3) Uani 1 1 d .
H48 H 0.4078 -0.1240 0.3296 0.059 Uiso 1 1 calc R
C49 C 0.3828(5) -0.1905(5) 0.3332(6) 0.059(4) Uani 1 1 d .
H49 H 0.4002 -0.1999 0.3720 0.071 Uiso 1 1 calc R
C50 C 0.3524(5) -0.2220(4) 0.3007(7) 0.058(4) Uani 1 1 d .
H50 H 0.3492 -0.2542 0.3161 0.070 Uiso 1 1 calc R
C51 C 0.3268(4) -0.2069(5) 0.2463(6) 0.054(3) Uani 1 1 d .
H51 H 0.3046 -0.2274 0.2242 0.065 Uiso 1 1 calc R
C52 C 0.3348(4) -0.1607(4) 0.2253(6) 0.052(3) Uani 1 1 d .
H52 H 0.3177 -0.1502 0.1868 0.063 Uiso 1 1 calc R
C53 C 0.4582(5) -0.0592(6) 0.1182(7) 0.086(3) Uani 1 1 d U
H53 H 0.4339 -0.0543 0.0855 0.103 Uiso 1 1 calc R
C54 C 0.5050(5) -0.0635(7) 0.0965(7) 0.100(4) Uani 1 1 d U
H54 H 0.5129 -0.0622 0.0504 0.119 Uiso 1 1 calc R
C55 C 0.5398(5) -0.0697(7) 0.1449(7) 0.094(3) Uani 1 1 d U
H55 H 0.5726 -0.0733 0.1321 0.113 Uiso 1 1 calc R
C56 C 0.5284(5) -0.0707(7) 0.2076(7) 0.091(3) Uani 1 1 d U
H56 H 0.5526 -0.0741 0.2407 0.109 Uiso 1 1 calc R
C57 C 0.4804(5) -0.0669(6) 0.2258(7) 0.078(3) Uani 1 1 d U
H57 H 0.4726 -0.0682 0.2720 0.094 Uiso 1 1 calc R
C58 C 0.3458(5) 0.0316(6) 0.2409(9) 0.085(3) Uani 1 1 d U
H58 H 0.3572 0.0365 0.1967 0.102 Uiso 1 1 calc R
C59 C 0.3291(6) 0.0716(7) 0.2740(10) 0.102(4) Uani 1 1 d U
H59 H 0.3285 0.1028 0.2547 0.122 Uiso 1 1 calc R
C60 C 0.3140(6) 0.0625(7) 0.3355(10) 0.103(4) Uani 1 1 d U
H60 H 0.3035 0.0891 0.3615 0.123 Uiso 1 1 calc R
C61 C 0.3124(6) 0.0175(7) 0.3649(9) 0.100(4) Uani 1 1 d U
H61 H 0.3000 0.0120 0.4084 0.120 Uiso 1 1 calc R
C62 C 0.3306(5) -0.0191(6) 0.3242(8) 0.085(3) Uani 1 1 d U
H62 H 0.3307 -0.0510 0.3413 0.103 Uiso 1 1 calc R
N1 N 0.2423(3) -0.0021(3) 0.1155(4) 0.033(2) Uani 1 1 d .
N2 N 0.3192(3) 0.0223(3) 0.0314(4) 0.032(2) Uani 1 1 d .
N3 N 0.3654(3) -0.0606(3) -0.0268(4) 0.035(2) Uani 1 1 d .
N4 N 0.3250(3) -0.1484(3) 0.0145(4) 0.039(2) Uani 1 1 d .
N5 N 0.2311(3) -0.1854(3) -0.0228(4) 0.038(2) Uani 1 1 d .
N6 N 0.1691(3) -0.1423(3) -0.1152(4) 0.033(2) Uani 1 1 d .
N7 N 0.1293(3) -0.0552(3) -0.0709(4) 0.029(2) Uani 1 1 d .
N8 N 0.1521(3) -0.0388(3) 0.0653(4) 0.034(2) Uani 1 1 d .
N9 N 0.1198(3) -0.1538(3) 0.0439(5) 0.0337(19) Uani 1 1 d .
N10 N 0.3642(4) -0.1293(3) 0.2539(5) 0.047(2) Uani 1 1 d .
N11 N 0.4445(4) -0.0614(5) 0.1819(5) 0.069(3) Uani 1 1 d U
N12 N 0.3475(4) -0.0122(4) 0.2635(6) 0.068(3) Uani 1 1 d U
Cl1 Cl 0.22905(9) -0.12248(9) 0.11093(13) 0.0375(6) Uani 1 1 d .
Y1 Y 0.18353(3) -0.10547(3) -0.01066(5) 0.0305(2) Uani 1 1 d .
U1 U 0.296655(13) -0.062609(13) 0.05051(2) 0.03048(10) Uani 1 1 d .
Li1 Li 0.3727(6) -0.0656(7) 0.2044(9) 0.045(5) Uani 1 1 d .
O1 O 0.2509(2) -0.0644(2) -0.0210(3) 0.0327(16) Uani 1 1 d .
O2 O 0.3376(2) -0.0661(3) 0.1225(3) 0.0409(18) Uani 1 1 d .
N200 N 0.1439(4) 0.8479(4) 0.3433(7) 0.126(4) Uani 1 1 d GU
C200 C 0.1655(5) 0.8322(4) 0.4019(6) 0.125(4) Uani 1 1 d GU
H200 H 0.1467 0.8174 0.4357 0.150 Uiso 1 1 calc R
C201 C 0.2147(5) 0.8382(4) 0.4111(5) 0.122(4) Uani 1 1 d GU
H201 H 0.2295 0.8274 0.4512 0.146 Uiso 1 1 calc R
C202 C 0.2423(4) 0.8598(4) 0.3616(7) 0.121(4) Uani 1 1 d GU
H202 H 0.2760 0.8639 0.3679 0.145 Uiso 1 1 calc R
C203 C 0.2207(5) 0.8756(4) 0.3030(6) 0.123(4) Uani 1 1 d GU
H203 H 0.2396 0.8904 0.2692 0.148 Uiso 1 1 calc R
C204 C 0.1715(5) 0.8696(4) 0.2938(5) 0.121(4) Uani 1 1 d GU
H204 H 0.1567 0.8804 0.2537 0.146 Uiso 1 1 calc R
N300 N 0.2161(6) 0.6744(6) 0.8166(7) 0.162(5) Uani 1 1 d GU
C300 C 0.2476(5) 0.6999(4) 0.7759(10) 0.154(5) Uani 1 1 d GU
H300 H 0.2657 0.7259 0.7937 0.185 Uiso 1 1 calc R
C301 C 0.2526(5) 0.6873(5) 0.7091(9) 0.153(5) Uani 1 1 d GU
H301 H 0.2741 0.7047 0.6812 0.184 Uiso 1 1 calc R
C302 C 0.2262(6) 0.6492(6) 0.6830(7) 0.164(6) Uani 1 1 d GU
H302 H 0.2296 0.6406 0.6373 0.197 Uiso 1 1 calc R
C303 C 0.1947(5) 0.6238(5) 0.7237(9) 0.167(6) Uani 1 1 d GU
H303 H 0.1766 0.5978 0.7059 0.200 Uiso 1 1 calc R
C304 C 0.1897(5) 0.6364(5) 0.7905(9) 0.167(5) Uani 1 1 d GU
H304 H 0.1681 0.6190 0.8184 0.201 Uiso 1 1 calc R
N400 N 0.3007(8) 0.0024(10) 0.5522(10) 0.251(7) Uani 1 1 d GU
C400 C 0.3148(6) -0.0287(7) 0.6029(16) 0.245(8) Uani 1 1 d GU
H400 H 0.3369 -0.0539 0.5938 0.295 Uiso 1 1 calc R
C401 C 0.2965(9) -0.0230(8) 0.6670(12) 0.239(8) Uani 1 1 d GU
H401 H 0.3061 -0.0443 0.7016 0.287 Uiso 1 1 calc R
C402 C 0.2640(9) 0.0139(10) 0.6804(10) 0.246(8) Uani 1 1 d GU
H402 H 0.2515 0.0178 0.7242 0.295 Uiso 1 1 calc R
C403 C 0.2500(7) 0.0450(7) 0.6297(16) 0.253(8) Uani 1 1 d GU
H403 H 0.2278 0.0702 0.6388 0.304 Uiso 1 1 calc R
C404 C 0.2683(9) 0.0393(8) 0.5656(12) 0.255(8) Uani 1 1 d GU
H404 H 0.2587 0.0605 0.5309 0.307 Uiso 1 1 calc R
N500 N 0.0605(7) 0.0568(6) 0.4518(10) 0.205(6) Uani 1 1 d GU
C501 C 0.0220(7) 0.0685(7) 0.4107(8) 0.197(6) Uani 1 1 d GU
H501 H 0.0075 0.0445 0.3835 0.236 Uiso 1 1 calc R
C500 C 0.0045(5) 0.1154(9) 0.4093(8) 0.196(6) Uani 1 1 d GU
H500 H -0.0218 0.1234 0.3812 0.235 Uiso 1 1 calc R
C502 C 0.0257(7) 0.1505(6) 0.4491(10) 0.196(6) Uani 1 1 d GU
H502 H 0.0137 0.1826 0.4481 0.235 Uiso 1 1 calc R
C503 C 0.0642(7) 0.1388(7) 0.4902(8) 0.197(6) Uani 1 1 d GU
H503 H 0.0786 0.1628 0.5174 0.236 Uiso 1 1 calc R
C504 C 0.0816(5) 0.0919(9) 0.4916(7) 0.201(6) Uani 1 1 d GU
H504 H 0.1080 0.0839 0.5197 0.242 Uiso 1 1 calc R

loop_
_atom_site_aniso_label
_atom_site_aniso_U_11
_atom_site_aniso_U_22
_atom_site_aniso_U_33
_atom_site_aniso_U_23
_atom_site_aniso_U_13
_atom_site_aniso_U_12
C1 0.026(6) 0.033(6) 0.041(7) -0.011(5) -0.001(5) 0.001(5)
C2 0.025(6) 0.040(7) 0.047(6) -0.008(5) -0.009(5) 0.003(5)
C3 0.053(8) 0.043(7) 0.074(10) -0.016(6) 0.011(7) -0.004(6)
C4 0.040(7) 0.041(7) 0.074(9) -0.005(6) 0.011(6) -0.017(6)
C5 0.038(6) 0.024(6) 0.022(5) 0.000(4) 0.009(5) -0.006(5)
C6 0.036(6) 0.039(6) 0.048(8) 0.008(5) 0.010(6) -0.006(5)
C7 0.066(9) 0.045(7) 0.033(7) -0.001(6) -0.002(6) 0.015(6)
C8 0.045(7) 0.045(7) 0.068(8) 0.016(6) 0.014(6) 0.005(6)
C9 0.032(5) 0.037(6) 0.028(5) 0.006(6) 0.007(6) -0.004(5)
C10 0.016(5) 0.056(7) 0.055(8) 0.009(6) 0.001(5) -0.007(5)
C11 0.031(6) 0.051(7) 0.049(6) -0.003(7) 0.006(7) 0.005(5)
C12 0.036(7) 0.026(6) 0.059(8) -0.001(5) 0.000(5) -0.003(5)
C13 0.032(6) 0.040(7) 0.035(6) -0.007(5) -0.008(5) 0.010(5)
C14 0.040(6) 0.024(6) 0.043(7) 0.003(5) 0.005(5) 0.002(5)
C15 0.043(7) 0.042(7) 0.043(7) 0.001(5) -0.008(5) -0.001(6)
C16 0.060(9) 0.049(8) 0.045(8) 0.007(6) -0.003(6) 0.013(7)
C17 0.073(9) 0.045(8) 0.090(11) 0.033(8) -0.013(8) 0.014(7)
C18 0.084(11) 0.052(9) 0.104(12) 0.024(9) -0.026(9) -0.017(8)
C19 0.052(8) 0.040(7) 0.065(8) 0.012(6) -0.010(6) -0.008(6)
C20 0.033(6) 0.043(7) 0.068(8) 0.012(7) -0.007(7) -0.006(5)
C21 0.045(7) 0.029(6) 0.031(6) 0.012(5) -0.001(5) 0.006(5)
C22 0.033(6) 0.020(5) 0.058(8) -0.003(5) -0.004(5) -0.002(5)
C23 0.028(6) 0.023(6) 0.042(6) 0.008(5) 0.009(5) 0.002(4)
C24 0.028(6) 0.034(6) 0.037(6) -0.008(5) 0.003(5) -0.004(5)
C25 0.032(6) 0.044(7) 0.040(7) -0.011(6) -0.002(5) -0.008(6)
C26 0.022(6) 0.030(6) 0.041(7) -0.005(5) 0.008(5) 0.003(5)
C27 0.031(6) 0.036(6) 0.040(7) 0.000(5) -0.007(5) 0.005(5)
C28 0.051(7) 0.037(7) 0.053(7) 0.001(6) 0.019(6) -0.006(6)
C29 0.058(8) 0.055(8) 0.041(7) -0.009(6) -0.005(6) 0.008(6)
C30 0.017(5) 0.027(6) 0.048(7) -0.002(5) -0.004(5) -0.004(5)
C31 0.030(6) 0.037(6) 0.047(7) 0.008(5) 0.001(5) 0.000(5)
C32 0.038(6) 0.026(5) 0.042(7) -0.005(5) 0.004(5) 0.008(5)
C33 0.036(6) 0.028(6) 0.050(8) -0.005(5) 0.011(5) 0.002(5)
C34 0.032(6) 0.036(6) 0.042(8) 0.008(5) 0.010(5) -0.004(5)
C35 0.034(6) 0.022(6) 0.040(7) 0.002(5) -0.015(5) 0.006(5)
C36 0.027(6) 0.037(7) 0.056(8) 0.010(6) -0.007(6) -0.011(5)
C37 0.043(7) 0.041(7) 0.037(7) 0.003(5) 0.002(5) 0.007(6)
C38 0.059(9) 0.074(9) 0.049(8) 0.011(7) 0.010(7) -0.007(7)
C39 0.058(9) 0.110(12) 0.054(9) -0.004(8) -0.006(7) 0.009(9)
C40 0.059(8) 0.035(7) 0.050(8) 0.008(6) -0.004(7) 0.013(6)
C41 0.033(6) 0.037(6) 0.038(7) -0.003(5) 0.003(5) 0.002(5)
C42 0.036(6) 0.029(6) 0.037(6) 0.002(5) -0.005(5) 0.003(5)
C43 0.062(9) 0.045(8) 0.067(9) -0.018(7) -0.005(7) -0.019(7)
C44 0.046(8) 0.067(9) 0.039(7) -0.010(6) 0.008(6) -0.010(7)
C45 0.040(7) 0.041(7) 0.068(9) -0.003(7) 0.015(6) -0.011(6)
C46 0.034(7) 0.067(8) 0.067(10) -0.005(7) 0.008(6) -0.027(6)
C47 0.038(7) 0.056(8) 0.044(7) -0.008(6) 0.002(6) -0.001(6)
C48 0.064(9) 0.040(7) 0.043(7) 0.006(6) -0.003(6) 0.005(6)
C49 0.076(10) 0.055(9) 0.045(8) 0.006(6) -0.017(7) 0.001(7)
C50 0.075(10) 0.036(7) 0.064(9) 0.016(7) 0.009(8) 0.006(7)
C51 0.060(8) 0.046(8) 0.057(8) -0.003(7) -0.004(7) -0.010(7)
C52 0.057(8) 0.045(8) 0.055(9) -0.004(6) 0.004(7) 0.006(6)
C53 0.055(6) 0.149(8) 0.052(6) -0.011(7) -0.009(5) -0.007(7)
C54 0.060(6) 0.178(9) 0.061(6) -0.009(7) 0.002(5) -0.003(8)
C55 0.048(6) 0.171(9) 0.063(6) -0.004(8) 0.002(5) -0.007(7)
C56 0.049(6) 0.159(8) 0.065(6) 0.004(7) -0.004(6) -0.004(7)
C57 0.046(6) 0.133(8) 0.055(6) 0.004(7) -0.004(5) -0.008(7)
C58 0.060(7) 0.073(7) 0.122(8) -0.005(7) -0.023(6) 0.011(6)
C59 0.075(7) 0.086(7) 0.144(9) -0.017(8) -0.036(7) 0.010(7)
C60 0.077(7) 0.098(7) 0.132(9) -0.048(8) -0.036(7) 0.023(7)
C61 0.079(7) 0.109(8) 0.111(8) -0.040(7) -0.025(7) 0.032(7)
C62 0.077(7) 0.084(7) 0.096(8) -0.017(7) -0.018(6) 0.031(6)
N1 0.037(5) 0.033(5) 0.029(5) 0.010(4) -0.005(4) -0.004(4)
N2 0.034(5) 0.029(5) 0.035(6) 0.004(4) 0.007(4) -0.005(4)
N3 0.036(5) 0.033(5) 0.035(5) -0.004(4) -0.004(4) 0.004(5)
N4 0.034(5) 0.036(5) 0.048(6) -0.002(4) -0.001(4) 0.004(4)
N5 0.047(6) 0.024(5) 0.043(6) 0.016(4) 0.015(4) 0.008(4)
N6 0.026(5) 0.034(5) 0.038(5) -0.001(4) -0.002(4) -0.005(4)
N7 0.031(5) 0.032(5) 0.023(5) -0.011(4) 0.002(3) -0.005(4)
N8 0.027(5) 0.039(5) 0.036(6) -0.007(4) -0.001(4) -0.004(4)
N9 0.039(5) 0.032(5) 0.030(5) 0.001(4) -0.001(5) -0.004(4)
N10 0.061(7) 0.034(6) 0.046(6) 0.003(5) -0.008(5) 0.001(5)
N11 0.044(5) 0.119(7) 0.043(5) -0.003(6) -0.010(4) -0.008(6)
N12 0.056(6) 0.060(6) 0.089(7) -0.008(6) -0.015(5) 0.011(5)
Cl1 0.0355(15) 0.0404(16) 0.0367(15) 0.0016(12) -0.0016(12) -0.0047(12)
Y1 0.0245(5) 0.0304(6) 0.0366(6) -0.0012(5) -0.0011(5) 0.0008(4)
U1 0.0253(2) 0.0285(2) 0.03769(18) 0.0001(2) -0.0016(2) 0.00037(15)
Li1 0.037(10) 0.060(13) 0.040(11) 0.021(10) -0.003(8) -0.026(10)
O1 0.033(4) 0.031(4) 0.034(4) -0.001(3) 0.004(3) -0.003(3)
O2 0.042(4) 0.035(4) 0.046(5) 0.002(4) 0.000(3) 0.000(4)
N200 0.157(10) 0.097(8) 0.124(9) -0.018(7) -0.022(8) 0.025(8)
C200 0.158(10) 0.103(8) 0.114(9) -0.007(7) -0.007(9) 0.018(9)
C201 0.156(11) 0.103(9) 0.108(9) -0.005(7) -0.018(9) 0.021(9)
C202 0.153(10) 0.096(9) 0.112(9) -0.019(8) -0.014(8) 0.023(8)
C203 0.167(11) 0.089(8) 0.114(9) -0.010(7) -0.013(9) 0.027(9)
C204 0.165(11) 0.088(8) 0.111(9) -0.014(7) -0.024(9) 0.030(9)
N300 0.122(11) 0.116(10) 0.247(14) -0.040(9) -0.004(9) 0.012(8)
C300 0.118(10) 0.105(10) 0.239(14) -0.028(10) -0.015(10) 0.015(8)
C301 0.124(10) 0.101(10) 0.236(14) -0.026(10) -0.023(10) 0.025(8)
C302 0.139(11) 0.110(10) 0.244(14) -0.038(10) -0.011(10) 0.019(9)
C303 0.137(11) 0.118(10) 0.245(14) -0.056(10) 0.003(11) 0.005(8)
C304 0.130(11) 0.122(10) 0.250(14) -0.052(10) 0.003(10) 0.008(8)
N400 0.247(17) 0.200(17) 0.306(19) -0.004(16) 0.018(18) 0.030(12)
C400 0.242(17) 0.187(17) 0.31(2) -0.007(16) 0.019(18) 0.019(12)
C401 0.234(18) 0.181(17) 0.30(2) -0.003(16) 0.020(18) 0.013(12)
C402 0.236(18) 0.195(17) 0.31(2) 0.001(16) 0.024(18) 0.019(13)
C403 0.244(18) 0.206(17) 0.31(2) -0.001(16) 0.019(18) 0.032(12)
C404 0.249(18) 0.209(17) 0.31(2) -0.001(16) 0.013(18) 0.034(12)
N500 0.186(13) 0.267(16) 0.163(12) -0.025(13) -0.006(10) -0.033(12)
C501 0.176(14) 0.260(16) 0.155(12) -0.019(13) -0.004(10) -0.033(13)
C500 0.175(14) 0.259(17) 0.155(12) -0.013(14) -0.002(10) -0.035(13)
C502 0.176(14) 0.257(16) 0.155(13) -0.013(13) 0.005(10) -0.039(12)
C503 0.175(14) 0.259(16) 0.157(12) -0.018(13) 0.006(10) -0.042(13)
C504 0.182(13) 0.261(17) 0.161(12) -0.022(13) 0.002(10) -0.042(12)

loop_
_atom_type_symbol
_atom_type_description
_atom_type_scat_dispersion_real
_atom_type_scat_dispersion_imag
_atom_type_scat_source
H H 0.0000 0.0000 'International Tables Vol C Tables 4.2.6.8 and 6.1.1.4'
C C 0.0033 0.0016 'International Tables Vol C Tables 4.2.6.8 and 6.1.1.4'
N N 0.0061 0.0033 'International Tables Vol C Tables 4.2.6.8 and 6.1.1.4'
O O 0.0106 0.0060 'International Tables Vol C Tables 4.2.6.8 and 6.1.1.4'
Cl Cl 0.1484 0.1585 'International Tables Vol C Tables 4.2.6.8 and 6.1.1.4'
Y Y -2.7962 3.5667 'International Tables Vol C Tables 4.2.6.8 and 6.1.1.4'
U U -9.6767 9.6646 'International Tables Vol C Tables 4.2.6.8 and 6.1.1.4'
Li Li -0.0003 0.0001 'International Tables Vol C Tables 4.2.6.8 and 6.1.1.4'

loop_
_geom_angle_atom_site_label_1
_geom_angle_atom_site_label_2
_geom_angle_atom_site_label_3
_geom_angle
N1 C1 C2 122.1(9)
N1 C1 H1 119.0
C2 C1 H1 119.0
N2 C2 C3 108.0(9)
N2 C2 C1 120.8(9)
C3 C2 C1 131.0(10)
C4 C3 C2 107.7(11)
C4 C3 H3 126.2
C2 C3 H3 126.2
C3 C4 C5 107.2(10)
C3 C4 H4 126.4
C5 C4 H4 126.4
N2 C5 C4 109.7(9)
N2 C5 C6 120.8(8)
C4 C5 C6 129.4(9)
C5 C6 C9 116.4(9)
C5 C6 C7 105.4(8)
C9 C6 C7 107.5(9)
C5 C6 C8 111.0(9)
C9 C6 C8 108.9(8)
C7 C6 C8 107.0(9)
C6 C7 H7A 109.5
C6 C7 H7B 109.5
H7A C7 H7B 109.5
C6 C7 H7C 109.5
H7A C7 H7C 109.5
H7B C7 H7C 109.5
C6 C8 H8A 109.5
C6 C8 H8B 109.5
H8A C8 H8B 109.5
C6 C8 H8C 109.5
H8A C8 H8C 109.5
H8B C8 H8C 109.5
N3 C9 C10 110.0(8)
N3 C9 C6 119.8(8)
C10 C9 C6 129.9(9)
C11 C10 C9 107.2(9)
C11 C10 H10 126.4
C9 C10 H10 126.4
C10 C11 C12 106.1(9)
C10 C11 H11 127.0
C12 C11 H11 127.0
N3 C12 C13 120.1(10)
N3 C12 C11 110.2(9)
C13 C12 C11 129.6(10)
N4 C13 C12 123.9(10)
N4 C13 H13 118.1
C12 C13 H13 118.1
C15 C14 C21 118.3(9)
C15 C14 N4 120.1(9)
C21 C14 N4 121.6(9)
C16 C15 C14 122.4(11)
C16 C15 H15 118.8
C14 C15 H15 118.8
C19 C16 C15 119.7(11)
C19 C16 C17 121.5(11)
C15 C16 C17 118.8(11)
C16 C17 H17A 109.5
C16 C17 H17B 109.5
H17A C17 H17B 109.5
C16 C17 H17C 109.5
H17A C17 H17C 109.5
H17B C17 H17C 109.5
C19 C18 H18A 109.5
C19 C18 H18B 109.5
H18A C18 H18B 109.5
C19 C18 H18C 109.5
H18A C18 H18C 109.5
H18B C18 H18C 109.5
C20 C19 C16 118.0(11)
C20 C19 C18 120.5(11)
C16 C19 C18 121.4(11)
C19 C20 C21 123.5(10)
C19 C20 H20 118.3
C21 C20 H20 118.3
C20 C21 C14 117.8(9)
C20 C21 N5 120.6(10)
C14 C21 N5 121.6(9)
N5 C22 C23 123.1(9)
N5 C22 H22 118.4
C23 C22 H22 118.4
N6 C23 C24 109.8(9)
N6 C23 C22 118.8(9)
C24 C23 C22 130.9(9)
C25 C24 C23 106.3(9)
C25 C24 H24 126.9
C23 C24 H24 126.9
C24 C25 C26 106.8(9)
C24 C25 H25 126.6
C26 C25 H25 126.6
N6 C26 C25 112.1(9)
N6 C26 C27 120.3(9)
C25 C26 C27 127.0(10)
C30 C27 C26 111.1(8)
C30 C27 C29 109.0(8)
C26 C27 C29 111.5(9)
C30 C27 C28 108.6(8)
C26 C27 C28 107.7(8)
C29 C27 C28 108.8(9)
C27 C28 H28A 109.5
C27 C28 H28B 109.5
H28A C28 H28B 109.5
C27 C28 H28C 109.5
H28A C28 H28C 109.5
H28B C28 H28C 109.5
C27 C29 H29A 109.5
C27 C29 H29B 109.5
H29A C29 H29B 109.5
C27 C29 H29C 109.5
H29A C29 H29C 109.5
H29B C29 H29C 109.5
N7 C30 C31 109.4(9)
N7 C30 C27 121.3(8)
C31 C30 C27 129.0(10)
C32 C31 C30 107.4(10)
C32 C31 H31 126.3
C30 C31 H31 126.3
C33 C32 C31 107.2(9)
C33 C32 H32 126.4
C31 C32 H32 126.4
C32 C33 N7 108.7(9)
C32 C33 C34 129.5(10)
N7 C33 C34 121.7(10)
N8 C34 C33 122.4(10)
N8 C34 H34 118.8
C33 C34 H34 118.8
C36 C35 C42 117.9(10)
C36 C35 N8 119.2(9)
C42 C35 N8 122.9(9)
C37 C36 C35 123.4(10)
C37 C36 H36 118.3
C35 C36 H36 118.3
C36 C37 C40 119.0(10)
C36 C37 C38 120.9(11)
C40 C37 C38 120.1(10)
C37 C38 H38A 109.5
C37 C38 H38B 109.5
H38A C38 H38B 109.5
C37 C38 H38C 109.5
H38A C38 H38C 109.5
H38B C38 H38C 109.5
C40 C39 H39A 109.5
C40 C39 H39B 109.5
H39A C39 H39B 109.5
C40 C39 H39C 109.5
H39A C39 H39C 109.5
H39B C39 H39C 109.5
C41 C40 C37 117.0(11)
C41 C40 C39 121.8(11)
C37 C40 C39 121.3(11)
C42 C41 C40 124.9(11)
C42 C41 H41 117.5
C40 C41 H41 117.5
C41 C42 C35 117.8(10)
C41 C42 N1 122.6(10)
C35 C42 N1 119.6(9)
N9 C43 C44 126.3(11)
N9 C43 H43 116.8
C44 C43 H43 116.8
C45 C44 C43 114.4(11)
C45 C44 H44 122.8
C43 C44 H44 122.8
C46 C45 C44 120.6(11)
C46 C45 H45 119.7
C44 C45 H45 119.7
C45 C46 C47 120.2(11)
C45 C46 H46 119.9
C47 C46 H46 119.9
N9 C47 C46 122.7(11)
N9 C47 H47 118.7
C46 C47 H47 118.7
N10 C48 C49 125.9(12)
N10 C48 H48 117.0
C49 C48 H48 117.0
C48 C49 C50 116.9(12)
C48 C49 H49 121.5
C50 C49 H49 121.5
C51 C50 C49 120.0(11)
C51 C50 H50 120.0
C49 C50 H50 120.0
C50 C51 C52 116.7(12)
C50 C51 H51 121.7
C52 C51 H51 121.7
N10 C52 C51 125.7(12)
N10 C52 H52 117.2
C51 C52 H52 117.2
N11 C53 C54 124.7(13)
N11 C53 H53 117.7
C54 C53 H53 117.7
C53 C54 C55 116.8(14)
C53 C54 H54 121.6
C55 C54 H54 121.6
C56 C55 C54 120.8(14)
C56 C55 H55 119.6
C54 C55 H55 119.6
C55 C56 C57 119.3(14)
C55 C56 H56 120.4
C57 C56 H56 120.4
N11 C57 C56 123.5(13)
N11 C57 H57 118.2
C56 C57 H57 118.2
N12 C58 C59 126.9(18)
N12 C58 H58 116.5
C59 C58 H58 116.5
C60 C59 C58 113.7(19)
C60 C59 H59 123.2
C58 C59 H59 123.2
C59 C60 C61 125.3(19)
C59 C60 H60 117.3
C61 C60 H60 117.3
C60 C61 C62 113.5(18)
C60 C61 H61 123.3
C62 C61 H61 123.3
N12 C62 C61 124.1(17)
N12 C62 H62 118.0
C61 C62 H62 118.0
C1 N1 C42 116.5(9)
C1 N1 U1 112.0(7)
C42 N1 U1 129.6(6)
C5 N2 C2 107.0(8)
C5 N2 U1 138.0(6)
C2 N2 U1 114.3(6)
C9 N3 C12 106.6(8)
C9 N3 U1 136.0(7)
C12 N3 U1 112.4(7)
C13 N4 C14 117.5(9)
C13 N4 U1 109.0(7)
C14 N4 U1 129.3(6)
C22 N5 C21 114.6(8)
C22 N5 Y1 108.2(7)
C21 N5 Y1 134.3(7)
C26 N6 C23 105.1(8)
C26 N6 Y1 136.8(7)
C23 N6 Y1 114.7(6)
C30 N7 C33 107.4(8)
C30 N7 Y1 137.6(7)
C33 N7 Y1 113.9(6)
C34 N8 C35 116.2(8)
C34 N8 Y1 110.7(7)
C35 N8 Y1 132.0(6)
C43 N9 C47 115.8(10)
C43 N9 Y1 121.8(7)
C47 N9 Y1 122.1(7)
C48 N10 C52 114.7(10)
C48 N10 Li1 129.4(10)
C52 N10 Li1 115.6(9)
C53 N11 C57 114.9(11)
C53 N11 Li1 119.4(10)
C57 N11 Li1 125.0(10)
C58 N12 C62 116.5(15)
C58 N12 Li1 119.7(13)
C62 N12 Li1 123.8(12)
Y1 Cl1 U1 79.93(7)
O1 Y1 N6 106.6(2)
O1 Y1 N7 100.7(3)
N6 Y1 N7 72.4(3)
O1 Y1 N9 158.5(3)
N6 Y1 N9 92.0(3)
N7 Y1 N9 95.1(3)
O1 Y1 N8 88.3(2)
N6 Y1 N8 141.6(3)
N7 Y1 N8 70.1(3)
N9 Y1 N8 83.5(3)
O1 Y1 N5 90.1(3)
N6 Y1 N5 68.5(3)
N7 Y1 N5 140.9(3)
N9 Y1 N5 86.7(3)
N8 Y1 N5 148.4(3)
O1 Y1 Cl1 77.53(17)
N6 Y1 Cl1 141.1(2)
N7 Y1 Cl1 146.05(18)
N9 Y1 Cl1 81.2(2)
N8 Y1 Cl1 76.0(2)
N5 Y1 Cl1 72.9(2)
O1 Y1 U1 27.48(16)
N6 Y1 U1 126.61(19)
N7 Y1 U1 122.25(19)
N9 Y1 U1 131.1(2)
N8 Y1 U1 81.64(18)
N5 Y1 U1 82.5(2)
Cl1 Y1 U1 50.06(6)
O2 U1 O1 174.4(3)
O2 U1 N3 90.8(3)
O1 U1 N3 92.7(2)
O2 U1 N2 90.9(3)
O1 U1 N2 94.4(3)
N3 U1 N2 71.6(3)
O2 U1 N1 90.0(3)
O1 U1 N1 90.3(3)
N3 U1 N1 138.5(3)
N2 U1 N1 67.0(3)
O2 U1 N4 88.9(3)
O1 U1 N4 88.3(3)
N3 U1 N4 67.2(3)
N2 U1 N4 138.7(3)
N1 U1 N4 154.3(3)
O2 U1 Cl1 92.6(2)
O1 U1 Cl1 82.0(2)
N3 U1 Cl1 144.1(2)
N2 U1 Cl1 144.0(2)
N1 U1 Cl1 77.17(19)
N4 U1 Cl1 77.2(2)
O2 U1 Y1 142.6(2)
O1 U1 Y1 32.02(19)
N3 U1 Y1 118.33(18)
N2 U1 Y1 119.19(19)
N1 U1 Y1 82.94(18)
N4 U1 Y1 82.36(19)
Cl1 U1 Y1 50.02(6)
O2 U1 Li1 4.2(4)
O1 U1 Li1 172.3(3)
N3 U1 Li1 94.6(3)
N2 U1 Li1 90.3(3)
N1 U1 Li1 86.0(4)
N4 U1 Li1 92.1(4)
Cl1 U1 Li1 90.6(3)
Y1 U1 Li1 140.5(2)
O2 Li1 N12 109.3(10)
O2 Li1 N10 110.6(9)
N12 Li1 N10 108.2(9)
O2 Li1 N11 108.0(9)
N12 Li1 N11 115.1(10)
N10 Li1 N11 105.7(10)
O2 Li1 U1 4.0(4)
N12 Li1 U1 105.7(8)
N10 Li1 U1 110.7(7)
N11 Li1 U1 111.6(7)
U1 O1 Y1 120.5(3)
U1 O2 Li1 171.8(7)
C200 N200 C204 120.0
C201 C200 N200 120.0
C201 C200 H200 120.0
N200 C200 H200 120.0
C202 C201 C200 120.0
C202 C201 H201 120.0
C200 C201 H201 120.0
C201 C202 C203 120.0
C201 C202 H202 120.0
C203 C202 H202 120.0
C202 C203 C204 120.0
C202 C203 H203 120.0
C204 C203 H203 120.0
C203 C204 N200 120.0
C203 C204 H204 120.0
N200 C204 H204 120.0
C300 N300 C304 120.0
C301 C300 N300 120.0
C301 C300 H300 120.0
N300 C300 H300 120.0
C300 C301 C302 120.0
C300 C301 H301 120.0
C302 C301 H301 120.0
C303 C302 C301 120.0
C303 C302 H302 120.0
C301 C302 H302 120.0
C304 C303 C302 120.0
C304 C303 H303 120.0
C302 C303 H303 120.0
C303 C304 N300 120.0
C303 C304 H304 120.0
N300 C304 H304 120.0
C400 N400 C404 120.0
C401 C400 N400 120.0
C401 C400 H400 120.0
N400 C400 H400 120.0
C400 C401 C402 120.0
C400 C401 H401 120.0
C402 C401 H401 120.0
C403 C402 C401 120.0
C403 C402 H402 120.0
C401 C402 H402 120.0
C404 C403 C402 120.0
C404 C403 H403 120.0
C402 C403 H403 120.0
C403 C404 N400 120.0
C403 C404 H404 120.0
N400 C404 H404 120.0
C501 N500 C504 120.0
N500 C501 C500 120.0
N500 C501 H501 120.0
C500 C501 H501 120.0
C502 C500 C501 120.0
C502 C500 H500 120.0
C501 C500 H500 120.0
C500 C502 C503 120.0
C500 C502 H502 120.0
C503 C502 H502 120.0
C504 C503 C502 120.0
C504 C503 H503 120.0
C502 C503 H503 120.0
C503 C504 N500 120.0
C503 C504 H504 120.0
N500 C504 H504 120.0

loop_
_geom_bond_atom_site_label_1
_geom_bond_atom_site_label_2
_geom_bond_distance
C1 N1 1.301(12)
C1 C2 1.404(14)
C1 H1 0.9500
C2 N2 1.382(12)
C2 C3 1.402(15)
C3 C4 1.359(15)
C3 H3 0.9500
C4 C5 1.389(14)
C4 H4 0.9500
C5 N2 1.352(11)
C5 C6 1.497(13)
C6 C9 1.513(13)
C6 C7 1.529(15)
C6 C8 1.537(13)
C7 H7A 0.9800
C7 H7B 0.9800
C7 H7C 0.9800
C8 H8A 0.9800
C8 H8B 0.9800
C8 H8C 0.9800
C9 N3 1.350(12)
C9 C10 1.398(13)
C10 C11 1.381(14)
C10 H10 0.9500
C11 C12 1.396(14)
C11 H11 0.9500
C12 N3 1.371(13)
C12 C13 1.394(14)
C13 N4 1.298(12)
C13 H13 0.9500
C14 C15 1.391(14)
C14 C21 1.401(14)
C14 N4 1.444(12)
C15 C16 1.385(15)
C15 H15 0.9500
C16 C19 1.380(16)
C16 C17 1.519(15)
C17 H17A 0.9800
C17 H17B 0.9800
C17 H17C 0.9800
C18 C19 1.506(16)
C18 H18A 0.9800
C18 H18B 0.9800
C18 H18C 0.9800
C19 C20 1.376(15)
C20 C21 1.397(14)
C20 H20 0.9500
C21 N5 1.421(12)
C22 N5 1.321(12)
C22 C23 1.404(13)
C22 H22 0.9500
C23 N6 1.389(12)
C23 C24 1.404(13)
C24 C25 1.379(14)
C24 H24 0.9500
C25 C26 1.381(14)
C25 H25 0.9500
C26 N6 1.343(13)
C26 C27 1.521(14)
C27 C30 1.510(14)
C27 C29 1.524(14)
C27 C28 1.547(14)
C28 H28A 0.9800
C28 H28B 0.9800
C28 H28C 0.9800
C29 H29A 0.9800
C29 H29B 0.9800
C29 H29C 0.9800
C30 N7 1.338(11)
C30 C31 1.397(13)
C31 C32 1.379(13)
C31 H31 0.9500
C32 C33 1.377(14)
C32 H32 0.9500
C33 N7 1.395(12)
C33 C34 1.398(14)
C34 N8 1.313(12)
C34 H34 0.9500
C35 C36 1.381(14)
C35 C42 1.409(14)
C35 N8 1.427(12)
C36 C37 1.367(14)
C36 H36 0.9500
C37 C40 1.409(16)
C37 C38 1.528(15)
C38 H38A 0.9800
C38 H38B 0.9800
C38 H38C 0.9800
C39 C40 1.500(16)
C39 H39A 0.9800
C39 H39B 0.9800
C39 H39C 0.9800
C40 C41 1.371(15)
C41 C42 1.369(13)
C41 H41 0.9500
C42 N1 1.425(13)
C43 N9 1.297(15)
C43 C44 1.411(16)
C43 H43 0.9500
C44 C45 1.372(15)
C44 H44 0.9500
C45 C46 1.334(16)
C45 H45 0.9500
C46 C47 1.361(14)
C46 H46 0.9500
C47 N9 1.338(13)
C47 H47 0.9500
C48 N10 1.323(14)
C48 C49 1.353(16)
C48 H48 0.9500
C49 C50 1.381(16)
C49 H49 0.9500
C50 C51 1.368(16)
C50 H50 0.9500
C51 C52 1.371(16)
C51 H51 0.9500
C52 N10 1.324(14)
C52 H52 0.9500
C53 N11 1.332(15)
C53 C54 1.377(19)
C53 H53 0.9500
C54 C55 1.381(19)
C54 H54 0.9500
C55 C56 1.296(18)
C55 H55 0.9500
C56 C57 1.386(17)
C56 H56 0.9500
C57 N11 1.340(15)
C57 H57 0.9500
C58 N12 1.300(18)
C58 C59 1.38(2)
C58 H58 0.9500
C59 C60 1.32(2)
C59 H59 0.9500
C60 C61 1.38(2)
C60 H60 0.9500
C61 C62 1.40(2)
C61 H61 0.9500
C62 N12 1.317(18)
C62 H62 0.9500
N1 U1 2.608(9)
N2 U1 2.471(8)
N3 U1 2.461(8)
N4 U1 2.612(8)
N5 Y1 2.597(8)
N6 Y1 2.365(8)
N7 Y1 2.382(8)
N8 Y1 2.551(8)
N9 Y1 2.476(8)
N10 Li1 2.04(2)
N11 Li1 2.05(2)
N12 Li1 2.02(2)
Cl1 Y1 2.785(3)
Cl1 U1 2.786(3)
Y1 O1 2.202(6)
Y1 U1 3.5780(10)
U1 O2 1.838(7)
U1 O1 1.916(6)
U1 Li1 3.738(17)
Li1 O2 1.909(19)
N200 C200 1.3900
N200 C204 1.3900
C200 C201 1.3900
C200 H200 0.9500
C201 C202 1.3900
C201 H201 0.9500
C202 C203 1.3900
C202 H202 0.9500
C203 C204 1.3900
C203 H203 0.9500
C204 H204 0.9500
N300 C300 1.3900
N300 C304 1.3900
C300 C301 1.3900
C300 H300 0.9500
C301 C302 1.3900
C301 H301 0.9500
C302 C303 1.3900
C302 H302 0.9500
C303 C304 1.3900
C303 H303 0.9500
C304 H304 0.9500
N400 C400 1.3900
N400 C404 1.3900
C400 C401 1.3900
C400 H400 0.9500
C401 C402 1.3900
C401 H401 0.9500
C402 C403 1.3900
C402 H402 0.9500
C403 C404 1.3900
C403 H403 0.9500
C404 H404 0.9500
N500 C501 1.3900
N500 C504 1.3900
C501 C500 1.3900
C501 H501 0.9500
C500 C502 1.3900
C500 H500 0.9500
C502 C503 1.3900
C502 H502 0.9500
C503 C504 1.3900
C503 H503 0.9500
C504 H504 0.9500

loop_
_geom_torsion_atom_site_label_1
_geom_torsion_atom_site_label_2
_geom_torsion_atom_site_label_3
_geom_torsion_atom_site_label_4
_geom_torsion
N1 C1 C2 N2 0.8(15)
N1 C1 C2 C3 174.9(11)
N2 C2 C3 C4 -0.6(13)
C1 C2 C3 C4 -175.2(11)
C2 C3 C4 C5 4.9(14)
C3 C4 C5 N2 -7.6(13)
C3 C4 C5 C6 177.2(11)
N2 C5 C6 C9 -41.7(14)
C4 C5 C6 C9 133.0(12)
N2 C5 C6 C7 77.3(12)
C4 C5 C6 C7 -108.0(13)
N2 C5 C6 C8 -167.2(9)
C4 C5 C6 C8 7.5(16)
C5 C6 C9 N3 51.6(14)
C7 C6 C9 N3 -66.2(13)
C8 C6 C9 N3 178.1(10)
C5 C6 C9 C10 -134.8(12)
C7 C6 C9 C10 107.3(13)
C8 C6 C9 C10 -8.4(17)
N3 C9 C10 C11 -0.8(13)
C6 C9 C10 C11 -174.8(12)
C9 C10 C11 C12 0.9(13)
C10 C11 C12 N3 -0.7(13)
C10 C11 C12 C13 174.3(11)
N3 C12 C13 N4 -5.8(16)
C11 C12 C13 N4 179.6(11)
C21 C14 C15 C16 -0.1(16)
N4 C14 C15 C16 -178.7(10)
C14 C15 C16 C19 -2.3(18)
C14 C15 C16 C17 179.6(11)
C15 C16 C19 C20 0.4(19)
C17 C16 C19 C20 178.5(12)
C15 C16 C19 C18 -176.0(12)
C17 C16 C19 C18 2(2)
C16 C19 C20 C21 4(2)
C18 C19 C20 C21 -179.6(12)
C19 C20 C21 C14 -6.2(18)
C19 C20 C21 N5 173.3(11)
C15 C14 C21 C20 4.1(15)
N4 C14 C21 C20 -177.3(10)
C15 C14 C21 N5 -175.4(9)
N4 C14 C21 N5 3.2(15)
N5 C22 C23 N6 3.8(15)
N5 C22 C23 C24 175.4(10)
N6 C23 C24 C25 -0.7(11)
C22 C23 C24 C25 -172.9(10)
C23 C24 C25 C26 1.0(11)
C24 C25 C26 N6 -1.0(12)
C24 C25 C26 C27 170.2(9)
N6 C26 C27 C30 -52.9(12)
C25 C26 C27 C30 136.6(10)
N6 C26 C27 C29 -174.7(9)
C25 C26 C27 C29 14.7(15)
N6 C26 C27 C28 66.0(12)
C25 C26 C27 C28 -104.5(12)
C26 C27 C30 N7 47.7(13)
C29 C27 C30 N7 171.0(9)
C28 C27 C30 N7 -70.6(12)
C26 C27 C30 C31 -139.5(10)
C29 C27 C30 C31 -16.2(15)
C28 C27 C30 C31 102.2(12)
N7 C30 C31 C32 0.8(12)
C27 C30 C31 C32 -172.7(10)
C30 C31 C32 C33 -0.1(12)
C31 C32 C33 N7 -0.5(11)
C31 C32 C33 C34 -177.5(10)
C32 C33 C34 N8 177.3(10)
N7 C33 C34 N8 0.7(16)
C42 C35 C36 C37 -2.9(16)
N8 C35 C36 C37 179.8(10)
C35 C36 C37 C40 2.7(17)
C35 C36 C37 C38 -179.3(10)
C36 C37 C40 C41 -1.3(16)
C38 C37 C40 C41 -179.3(10)
C36 C37 C40 C39 177.0(11)
C38 C37 C40 C39 -1.1(17)
C37 C40 C41 C42 0.2(16)
C39 C40 C41 C42 -178.0(11)
C40 C41 C42 C35 -0.5(16)
C40 C41 C42 N1 178.0(10)
C36 C35 C42 C41 1.7(14)
N8 C35 C42 C41 178.9(9)
C36 C35 C42 N1 -176.8(9)
N8 C35 C42 N1 0.4(14)
N9 C43 C44 C45 0.6(19)
C43 C44 C45 C46 -1.3(18)
C44 C45 C46 C47 -0.5(19)
C45 C46 C47 N9 3.3(19)
N10 C48 C49 C50 0(2)
C48 C49 C50 C51 -2(2)
C49 C50 C51 C52 2.7(19)
C50 C51 C52 N10 -1.5(19)
N11 C53 C54 C55 -1(3)
C53 C54 C55 C56 -1(3)
C54 C55 C56 C57 2(3)
C55 C56 C57 N11 -1(3)
N12 C58 C59 C60 1(2)
C58 C59 C60 C61 -3(3)
C59 C60 C61 C62 3(2)
C60 C61 C62 N12 0(2)
C2 C1 N1 C42 179.8(9)
C2 C1 N1 U1 14.0(12)
C41 C42 N1 C1 -52.0(13)
C35 C42 N1 C1 126.4(10)
C41 C42 N1 U1 110.9(10)
C35 C42 N1 U1 -70.7(11)
C4 C5 N2 C2 7.2(12)
C6 C5 N2 C2 -177.2(9)
C4 C5 N2 U1 -162.5(8)
C6 C5 N2 U1 13.1(15)
C3 C2 N2 C5 -4.0(11)
C1 C2 N2 C5 171.2(9)
C3 C2 N2 U1 168.4(7)
C1 C2 N2 U1 -16.3(11)
C10 C9 N3 C12 0.4(12)
C6 C9 N3 C12 175.1(10)
C10 C9 N3 U1 151.8(7)
C6 C9 N3 U1 -33.5(15)
C13 C12 N3 C9 -175.3(10)
C11 C12 N3 C9 0.2(12)
C13 C12 N3 U1 25.7(12)
C11 C12 N3 U1 -158.7(7)
C12 C13 N4 C14 -175.0(10)
C12 C13 N4 U1 -15.8(12)
C15 C14 N4 C13 42.3(14)
C21 C14 N4 C13 -136.2(10)
C15 C14 N4 U1 -111.9(9)
C21 C14 N4 U1 69.5(12)
C23 C22 N5 C21 179.0(9)
C23 C22 N5 Y1 15.5(11)
C20 C21 N5 C22 -46.7(14)
C14 C21 N5 C22 132.8(10)
C20 C21 N5 Y1 111.2(11)
C14 C21 N5 Y1 -69.3(13)
C25 C26 N6 C23 0.5(11)
C27 C26 N6 C23 -171.3(8)
C25 C26 N6 Y1 -156.6(7)
C27 C26 N6 Y1 31.6(14)
C24 C23 N6 C26 0.1(11)
C22 C23 N6 C26 173.4(9)
C24 C23 N6 Y1 163.1(6)
C22 C23 N6 Y1 -23.6(11)
C31 C30 N7 C33 -1.1(11)
C27 C30 N7 C33 172.9(9)
C31 C30 N7 Y1 165.3(7)
C27 C30 N7 Y1 -20.7(15)
C32 C33 N7 C30 1.0(11)
C34 C33 N7 C30 178.3(9)
C32 C33 N7 Y1 -168.9(6)
C34 C33 N7 Y1 8.3(12)
C33 C34 N8 C35 -178.3(9)
C33 C34 N8 Y1 -8.5(12)
C36 C35 N8 C34 56.7(12)
C42 C35 N8 C34 -120.5(10)
C36 C35 N8 Y1 -110.3(10)
C42 C35 N8 Y1 72.5(12)
C44 C43 N9 C47 1.9(18)
C44 C43 N9 Y1 174.8(10)
C46 C47 N9 C43 -3.9(16)
C46 C47 N9 Y1 -176.8(9)
C49 C48 N10 C52 1.1(19)
C49 C48 N10 Li1 -172.5(12)
C51 C52 N10 C48 -0.3(18)
C51 C52 N10 Li1 174.1(12)
C54 C53 N11 C57 2(3)
C54 C53 N11 Li1 -169.8(16)
C56 C57 N11 C53 -1(3)
C56 C57 N11 Li1 170.3(15)
C59 C58 N12 C62 2(2)
C59 C58 N12 Li1 179.0(13)
C61 C62 N12 C58 -2(2)
C61 C62 N12 Li1 -178.9(12)
C26 N6 Y1 O1 -99.4(10)
C23 N6 Y1 O1 105.0(6)
C26 N6 Y1 N7 -3.1(9)
C23 N6 Y1 N7 -158.7(7)
C26 N6 Y1 N9 91.6(10)
C23 N6 Y1 N9 -64.0(7)
C26 N6 Y1 N8 9.7(12)
C23 N6 Y1 N8 -146.0(6)
C26 N6 Y1 N5 177.3(10)
C23 N6 Y1 N5 21.7(6)
C26 N6 Y1 Cl1 170.1(8)
C23 N6 Y1 Cl1 14.4(8)
C26 N6 Y1 U1 -120.6(9)
C23 N6 Y1 U1 83.8(7)
C30 N7 Y1 O1 101.5(9)
C33 N7 Y1 O1 -92.7(7)
C30 N7 Y1 N6 -2.7(9)
C33 N7 Y1 N6 163.1(7)
C30 N7 Y1 N9 -93.1(10)
C33 N7 Y1 N9 72.6(7)
C30 N7 Y1 N8 -174.3(10)
C33 N7 Y1 N8 -8.5(6)
C30 N7 Y1 N5 -2.1(12)
C33 N7 Y1 N5 163.7(6)
C30 N7 Y1 Cl1 -175.0(7)
C33 N7 Y1 Cl1 -9.2(9)
C30 N7 Y1 U1 120.0(9)
C33 N7 Y1 U1 -74.2(7)
C43 N9 Y1 O1 30.1(13)
C47 N9 Y1 O1 -157.4(8)
C43 N9 Y1 N6 -179.8(9)
C47 N9 Y1 N6 -7.3(8)
C43 N9 Y1 N7 -107.3(9)
C47 N9 Y1 N7 65.2(8)
C43 N9 Y1 N8 -38.1(9)
C47 N9 Y1 N8 134.4(8)
C43 N9 Y1 N5 111.8(9)
C47 N9 Y1 N5 -75.7(8)
C43 N9 Y1 Cl1 38.7(9)
C47 N9 Y1 Cl1 -148.8(8)
C43 N9 Y1 U1 34.8(10)
C47 N9 Y1 U1 -152.7(7)
C34 N8 Y1 O1 110.9(6)
C35 N8 Y1 O1 -81.5(8)
C34 N8 Y1 N6 -4.0(9)
C35 N8 Y1 N6 163.6(8)
C34 N8 Y1 N7 8.9(6)
C35 N8 Y1 N7 176.5(9)
C34 N8 Y1 N9 -89.0(7)
C35 N8 Y1 N9 78.6(8)
C34 N8 Y1 N5 -161.7(6)
C35 N8 Y1 N5 5.9(11)
C34 N8 Y1 Cl1 -171.5(7)
C35 N8 Y1 Cl1 -3.9(8)
C34 N8 Y1 U1 137.7(6)
C35 N8 Y1 U1 -54.7(8)
C22 N5 Y1 O1 -126.9(6)
C21 N5 Y1 O1 74.3(9)
C22 N5 Y1 N6 -19.0(6)
C21 N5 Y1 N6 -177.9(10)
C22 N5 Y1 N7 -19.6(8)
C21 N5 Y1 N7 -178.5(8)
C22 N5 Y1 N9 74.4(6)
C21 N5 Y1 N9 -84.5(9)
C22 N5 Y1 N8 146.3(6)
C21 N5 Y1 N8 -12.6(12)
C22 N5 Y1 Cl1 156.2(6)
C21 N5 Y1 Cl1 -2.6(8)
C22 N5 Y1 U1 -153.4(6)
C21 N5 Y1 U1 47.8(9)
U1 Cl1 Y1 O1 0.56(17)
U1 Cl1 Y1 N6 101.6(3)
U1 Cl1 Y1 N7 -90.1(4)
U1 Cl1 Y1 N9 -176.2(2)
U1 Cl1 Y1 N8 -90.80(19)
U1 Cl1 Y1 N5 94.6(2)
C9 N3 U1 O2 -84.5(9)
C12 N3 U1 O2 65.8(7)
C9 N3 U1 O1 99.9(9)
C12 N3 U1 O1 -109.7(7)
C9 N3 U1 N2 6.1(9)
C12 N3 U1 N2 156.5(7)
C9 N3 U1 N1 6.5(11)
C12 N3 U1 N1 156.8(6)
C9 N3 U1 N4 -173.0(10)
C12 N3 U1 N4 -22.7(6)
C9 N3 U1 Cl1 180.0(8)
C12 N3 U1 Cl1 -29.7(8)
C9 N3 U1 Y1 120.0(9)
C12 N3 U1 Y1 -89.7(6)
C9 N3 U1 Li1 -82.7(10)
C12 N3 U1 Li1 67.6(7)
C5 N2 U1 O2 95.2(10)
C2 N2 U1 O2 -74.0(7)
C5 N2 U1 O1 -86.7(10)
C2 N2 U1 O1 104.1(7)
C5 N2 U1 N3 4.6(10)
C2 N2 U1 N3 -164.6(7)
C5 N2 U1 N1 -175.1(11)
C2 N2 U1 N1 15.7(6)
C5 N2 U1 N4 5.8(12)
C2 N2 U1 N4 -163.4(6)
C5 N2 U1 Cl1 -169.2(8)
C2 N2 U1 Cl1 21.5(8)
C5 N2 U1 Y1 -108.1(10)
C2 N2 U1 Y1 82.7(7)
C5 N2 U1 Li1 99.4(10)
C2 N2 U1 Li1 -69.8(7)
C1 N1 U1 O2 75.6(7)
C42 N1 U1 O2 -87.9(8)
C1 N1 U1 O1 -110.1(7)
C42 N1 U1 O1 86.5(8)
C1 N1 U1 N3 -15.7(8)
C42 N1 U1 N3 -179.2(7)
C1 N1 U1 N2 -15.4(6)
C42 N1 U1 N2 -178.8(8)
C1 N1 U1 N4 163.2(7)
C42 N1 U1 N4 -0.3(11)
C1 N1 U1 Cl1 168.2(7)
C42 N1 U1 Cl1 4.7(7)
C1 N1 U1 Y1 -141.3(7)
C42 N1 U1 Y1 55.2(8)
C1 N1 U1 Li1 76.7(7)
C42 N1 U1 Li1 -86.8(8)
C13 N4 U1 O2 -71.6(7)
C14 N4 U1 O2 84.4(8)
C13 N4 U1 O1 113.4(7)
C14 N4 U1 O1 -90.7(8)
C13 N4 U1 N3 19.8(6)
C14 N4 U1 N3 175.7(9)
C13 N4 U1 N2 18.5(9)
C14 N4 U1 N2 174.5(7)
C13 N4 U1 N1 -159.4(6)
C14 N4 U1 N1 -3.4(12)
C13 N4 U1 Cl1 -164.4(7)
C14 N4 U1 Cl1 -8.5(8)
C13 N4 U1 Y1 144.9(7)
C14 N4 U1 Y1 -59.1(8)
C13 N4 U1 Li1 -74.3(7)
C14 N4 U1 Li1 81.6(8)
Y1 Cl1 U1 O2 -179.0(2)
Y1 Cl1 U1 O1 -0.6(2)
Y1 Cl1 U1 N3 -84.1(3)
Y1 Cl1 U1 N2 86.0(3)
Y1 Cl1 U1 N1 91.52(18)
Y1 Cl1 U1 N4 -90.7(2)
Y1 Cl1 U1 Li1 177.3(3)
O1 Y1 U1 O2 -177.2(5)
N6 Y1 U1 O2 -128.4(4)
N7 Y1 U1 O2 140.3(4)
N9 Y1 U1 O2 6.6(4)
N8 Y1 U1 O2 80.2(4)
N5 Y1 U1 O2 -72.3(4)
Cl1 Y1 U1 O2 1.6(4)
N6 Y1 U1 O1 48.9(4)
N7 Y1 U1 O1 -42.5(4)
N9 Y1 U1 O1 -176.2(4)
N8 Y1 U1 O1 -102.5(4)
N5 Y1 U1 O1 104.9(4)
Cl1 Y1 U1 O1 178.8(4)
O1 Y1 U1 N3 -40.3(4)
N6 Y1 U1 N3 8.6(3)
N7 Y1 U1 N3 -82.8(3)
N9 Y1 U1 N3 143.5(3)
N8 Y1 U1 N3 -142.8(3)
N5 Y1 U1 N3 64.6(3)
Cl1 Y1 U1 N3 138.6(2)
O1 Y1 U1 N2 43.4(4)
N6 Y1 U1 N2 92.3(3)
N7 Y1 U1 N2 0.9(3)
N9 Y1 U1 N2 -132.8(3)
N8 Y1 U1 N2 -59.1(3)
N5 Y1 U1 N2 148.3(3)
Cl1 Y1 U1 N2 -137.8(2)
O1 Y1 U1 N1 102.0(4)
N6 Y1 U1 N1 150.9(3)
N7 Y1 U1 N1 59.5(3)
N9 Y1 U1 N1 -74.2(3)
N8 Y1 U1 N1 -0.5(3)
N5 Y1 U1 N1 -153.1(2)
Cl1 Y1 U1 N1 -79.15(18)
O1 Y1 U1 N4 -99.1(4)
N6 Y1 U1 N4 -50.3(3)
N7 Y1 U1 N4 -141.6(3)
N9 Y1 U1 N4 84.7(3)
N8 Y1 U1 N4 158.3(3)
N5 Y1 U1 N4 5.8(3)
Cl1 Y1 U1 N4 79.7(2)
O1 Y1 U1 Cl1 -178.8(4)
N6 Y1 U1 Cl1 -130.0(3)
N7 Y1 U1 Cl1 138.7(2)
N9 Y1 U1 Cl1 5.0(3)
N8 Y1 U1 Cl1 78.7(2)
N5 Y1 U1 Cl1 -73.92(19)
O1 Y1 U1 Li1 176.9(6)
N6 Y1 U1 Li1 -134.2(6)
N7 Y1 U1 Li1 134.4(6)
N9 Y1 U1 Li1 0.7(6)
N8 Y1 U1 Li1 74.4(6)
N5 Y1 U1 Li1 -78.2(6)
Cl1 Y1 U1 Li1 -4.3(5)
C58 N12 Li1 O2 -54.5(14)
C62 N12 Li1 O2 122.8(13)
C58 N12 Li1 N10 -174.9(11)
C62 N12 Li1 N10 2.4(16)
C58 N12 Li1 N11 67.2(15)
C62 N12 Li1 N11 -115.5(13)
C58 N12 Li1 U1 -56.3(12)
C62 N12 Li1 U1 121.0(12)
C48 N10 Li1 O2 170.7(11)
C52 N10 Li1 O2 -2.8(15)
C48 N10 Li1 N12 -69.7(15)
C52 N10 Li1 N12 116.8(10)
C48 N10 Li1 N11 54.0(16)
C52 N10 Li1 N11 -119.5(10)
C48 N10 Li1 U1 175.0(10)
C52 N10 Li1 U1 1.5(12)
C53 N11 Li1 O2 0.5(18)
C57 N11 Li1 O2 -170.2(13)
C53 N11 Li1 N12 -121.9(14)
C57 N11 Li1 N12 67.3(18)
C53 N11 Li1 N10 118.8(14)
C57 N11 Li1 N10 -51.9(17)
C53 N11 Li1 U1 -1.6(17)
C57 N11 Li1 U1 -172.3(12)
O1 U1 Li1 O2 134(4)
N3 U1 Li1 O2 -26(5)
N2 U1 Li1 O2 -98(5)
N1 U1 Li1 O2 -164(5)
N4 U1 Li1 O2 41(5)
Cl1 U1 Li1 O2 118(5)
Y1 U1 Li1 O2 122(5)
O2 U1 Li1 N12 155(5)
O1 U1 Li1 N12 -71(3)
N3 U1 Li1 N12 128.6(7)
N2 U1 Li1 N12 57.1(7)
N1 U1 Li1 N12 -9.8(7)
N4 U1 Li1 N12 -164.1(7)
Cl1 U1 Li1 N12 -86.9(7)
Y1 U1 Li1 N12 -83.6(8)
O2 U1 Li1 N10 -88(5)
O1 U1 Li1 N10 46(3)
N3 U1 Li1 N10 -114.5(8)
N2 U1 Li1 N10 174.0(8)
N1 U1 Li1 N10 107.1(8)
N4 U1 Li1 N10 -47.2(8)
Cl1 U1 Li1 N10 30.0(8)
Y1 U1 Li1 N10 33.3(11)
O2 U1 Li1 N11 29(4)
O1 U1 Li1 N11 163(2)
N3 U1 Li1 N11 2.9(9)
N2 U1 Li1 N11 -68.7(9)
N1 U1 Li1 N11 -135.5(9)
N4 U1 Li1 N11 70.1(9)
Cl1 U1 Li1 N11 147.4(9)
Y1 U1 Li1 N11 150.7(6)
O2 U1 O1 Y1 17(3)
N3 U1 O1 Y1 145.3(4)
N2 U1 O1 Y1 -143.0(3)
N1 U1 O1 Y1 -76.1(4)
N4 U1 O1 Y1 78.2(4)
Cl1 U1 O1 Y1 0.9(3)
Li1 U1 O1 Y1 -15(3)
N6 Y1 O1 U1 -140.9(3)
N7 Y1 O1 U1 144.4(3)
N9 Y1 O1 U1 7.8(9)
N8 Y1 O1 U1 75.1(4)
N5 Y1 O1 U1 -73.3(4)
Cl1 Y1 O1 U1 -0.9(3)
O1 U1 O2 Li1 -78(6)
N3 U1 O2 Li1 154(5)
N2 U1 O2 Li1 83(5)
N1 U1 O2 Li1 16(5)
N4 U1 O2 Li1 -139(5)
Cl1 U1 O2 Li1 -62(5)
Y1 U1 O2 Li1 -63(5)
N12 Li1 O2 U1 -26(5)
N10 Li1 O2 U1 93(5)
N11 Li1 O2 U1 -152(4)
C204 N200 C200 C201 0.0
N200 C200 C201 C202 0.0
C200 C201 C202 C203 0.0
C201 C202 C203 C204 0.0
C202 C203 C204 N200 0.0
C200 N200 C204 C203 0.0
C304 N300 C300 C301 0.0
N300 C300 C301 C302 0.0
C300 C301 C302 C303 0.0
C301 C302 C303 C304 0.0
C302 C303 C304 N300 0.0
C300 N300 C304 C303 0.0
C404 N400 C400 C401 0.0
N400 C400 C401 C402 0.0
C400 C401 C402 C403 0.0
C401 C402 C403 C404 0.0
C402 C403 C404 N400 0.0
C400 N400 C404 C403 0.0
C504 N500 C501 C500 0.0
N500 C501 C500 C502 0.0
C501 C500 C502 C503 0.0
C500 C502 C503 C504 0.0
C502 C503 C504 N500 0.0
C501 N500 C504 C503 0.0
